data_4089032
loop_
_publ_author_name
'Uhl, Werner'
'Willeke, Matthias'
'Hengesbach, Frank'
'Hepp, Alexander'
'Layh, Marcus'

_publ_section_title
;
 Aluminum and Gallium Hydrazides as Active Lewis Pairs: Cooperative C--H
 Bond Activation with H--C\\tb C--Ph and Pentafluorobenzene
;
_journal_issue 21
_journal_name_full Organometallics
_journal_page_first 3701
_journal_paper_doi 10.1021/acs.organomet.6b00658
_journal_volume 35
_journal_year 2016
_chemical_formula_sum 'C31 H53 Al N4'
_chemical_formula_weight 508.75
_space_group_crystal_system triclinic
_space_group_IT_number 2
_space_group_name_Hall '-P 1'
_space_group_name_H-M_alt 'P -1'
_atom_sites_solution_hydrogens geom
_audit_creation_method SHELXL-2014/7
_cell_angle_alpha 93.348(4)
_cell_angle_beta 105.684(3)
_cell_angle_gamma 111.948(3)
_cell_formula_units_Z 2
_cell_length_a 11.2344(14)
_cell_length_b 11.2633(14)
_cell_length_c 12.9804(17)
_cell_measurement_reflns_used 9553
_cell_measurement_temperature 153(2)
_cell_measurement_theta_max 27.592
_cell_measurement_theta_min 2.199
_cell_volume 1443.2(3)
_computing_cell_refinement 'Bruker SAINT+'
_computing_data_collection 'Bruker SMART'
_computing_data_reduction 'Bruker SHELXTL'
_computing_molecular_graphics 'Bruker SHELXTL'
_computing_publication_material 'Bruker SHELXTL'
_computing_structure_refinement 'SHELXL-2014 (Sheldrick, 2014)'
_computing_structure_solution 'SHELXS-2014 (Sheldrick, 2014)'
_diffrn_ambient_temperature 153(2)
_diffrn_measured_fraction_theta_full 0.996
_diffrn_measured_fraction_theta_max 0.984
_diffrn_measurement_device_type 'CCD area detector'
_diffrn_measurement_method 'omega scans'
_diffrn_radiation_type MoK\a
_diffrn_radiation_wavelength 0.71073
_diffrn_reflns_av_R_equivalents 0.0272
_diffrn_reflns_av_unetI/netI 0.0318
_diffrn_reflns_Laue_measured_fraction_full 0.996
_diffrn_reflns_Laue_measured_fraction_max 0.984
_diffrn_reflns_limit_h_max 15
_diffrn_reflns_limit_h_min -15
_diffrn_reflns_limit_k_max 15
_diffrn_reflns_limit_k_min -15
_diffrn_reflns_limit_l_max 18
_diffrn_reflns_limit_l_min -18
_diffrn_reflns_number 25664
_diffrn_reflns_point_group_measured_fraction_full 0.996
_diffrn_reflns_point_group_measured_fraction_max 0.984
_diffrn_reflns_theta_full 25.242
_diffrn_reflns_theta_max 30.223
_diffrn_reflns_theta_min 1.656
_diffrn_source microsource
_exptl_absorpt_coefficient_mu 0.097
_exptl_absorpt_correction_T_max 0.7456
_exptl_absorpt_correction_T_min 0.6816
_exptl_absorpt_correction_type empirical
_exptl_absorpt_process_details SADABS
_exptl_crystal_colour colourless
_exptl_crystal_density_diffrn 1.171
_exptl_crystal_description needle
_exptl_crystal_F_000 560
_exptl_crystal_size_max 0.360
_exptl_crystal_size_mid 0.080
_exptl_crystal_size_min 0.080
_refine_diff_density_max 0.947
_refine_diff_density_min -0.335
_refine_diff_density_rms 0.063
_refine_ls_extinction_method none
_refine_ls_goodness_of_fit_ref 1.026
_refine_ls_hydrogen_treatment constr
_refine_ls_matrix_type full
_refine_ls_number_parameters 508
_refine_ls_number_reflns 8449
_refine_ls_number_restraints 780
_refine_ls_restrained_S_all 0.992
_refine_ls_R_factor_all 0.0788
_refine_ls_R_factor_gt 0.0652
_refine_ls_shift/su_max 0.000
_refine_ls_shift/su_mean 0.000
_refine_ls_structure_factor_coef Fsqd
_refine_ls_weighting_details 'w=1/[\s^2^(Fo^2^)+(0.0970P)^2^+0.9339P] where P=(Fo^2^+2Fc^2^)/3'
_refine_ls_weighting_scheme calc
_refine_ls_wR_factor_gt 0.1758
_refine_ls_wR_factor_ref 0.1876
_reflns_Friedel_coverage 0.000
_reflns_number_gt 6864
_reflns_number_total 8449
_reflns_threshold_expression 'I > 2\s(I)'
_cod_data_source_file om6b00658_si_001.cif
_cod_data_source_block sad_(compound_2)
_cod_database_code 4089032
_shelx_shelxl_version_number 2014/7
_shelx_space_group_comment
;
The symmetry employed for this shelxl refinement is uniquely defined
by the following loop, which should always be used as a source of
symmetry information in preference to the above space-group names.
They are only intended as comments.
;
_shelx_estimated_absorpt_t_min 0.966
_shelx_estimated_absorpt_t_max 0.992

loop_
_space_group_symop_operation_xyz
'x, y, z'
'-x, -y, -z'

loop_
_atom_site_label
_atom_site_type_symbol
_atom_site_fract_x
_atom_site_fract_y
_atom_site_fract_z
_atom_site_U_iso_or_equiv
_atom_site_adp_type
_atom_site_occupancy
_atom_site_site_symmetry_order
_atom_site_calc_flag
_atom_site_refinement_flags_posn
_atom_site_refinement_flags_adp
_atom_site_refinement_flags_occupancy
_atom_site_disorder_assembly
_atom_site_disorder_group
Al1 Al 0.01343(4) 0.73583(4) 0.33143(4) 0.01935(12) Uani 1 1 d . . . . .
C5 C 0.0126(2) 0.75610(17) 0.48250(15) 0.0375(4) Uani 1 1 d . . . . .
H5A H 0.1037 0.7890 0.5309 0.045 Uiso 1 1 calc R U . . .
H5B H -0.0392 0.6733 0.4973 0.045 Uiso 1 1 calc R U . . .
H5C H -0.0271 0.8160 0.4932 0.045 Uiso 1 1 calc R U . . .
N1 N 0.04356(13) 0.60226(12) 0.27649(11) 0.0226(3) Uani 1 1 d D . . . .
C1 C 0.1293(3) 0.5324(3) 0.3097(3) 0.0255(7) Uani 0.522(3) 1 d D U P A 3
H1 H 0.1147 0.4999 0.3739 0.031 Uiso 0.522(3) 1 calc R U P A 3
C11 C 0.1042(3) 0.4201(3) 0.2285(3) 0.0294(7) Uani 0.522(3) 1 d D U P A 3
H11 H 0.0110 0.3610 0.2097 0.035 Uiso 0.522(3) 1 calc R U P A 3
C12 C 0.1323(5) 0.4668(5) 0.1241(4) 0.0388(9) Uani 0.522(3) 1 d D U P A 3
H12A H 0.0756 0.5104 0.0941 0.047 Uiso 0.522(3) 1 calc R U P A 3
H12B H 0.1121 0.3934 0.0708 0.047 Uiso 0.522(3) 1 calc R U P A 3
C13 C 0.2853(4) 0.5624(4) 0.1532(3) 0.0336(7) Uani 0.522(3) 1 d D U P A 3
H13 H 0.3061 0.5936 0.0903 0.040 Uiso 0.522(3) 1 calc R U P A 3
C14 C 0.3068(5) 0.6725(4) 0.2384(4) 0.0383(9) Uani 0.522(3) 1 d D U P A 3
H14A H 0.3979 0.7366 0.2558 0.046 Uiso 0.522(3) 1 calc R U P A 3
H14B H 0.2470 0.7131 0.2085 0.046 Uiso 0.522(3) 1 calc R U P A 3
C15 C 0.2831(5) 0.6300(4) 0.3411(4) 0.0333(8) Uani 0.522(3) 1 d D U P A 3
H15 H 0.3022 0.7036 0.3937 0.040 Uiso 0.522(3) 1 calc R U P A 3
C16 C 0.1906(4) 0.3487(4) 0.2723(4) 0.0425(9) Uani 0.522(3) 1 d D U P A 3
H16A H 0.1710 0.2761 0.2184 0.051 Uiso 0.522(3) 1 calc R U P A 3
H16B H 0.1711 0.3159 0.3352 0.051 Uiso 0.522(3) 1 calc R U P A 3
C17 C 0.3408(5) 0.4411(5) 0.3033(4) 0.0432(10) Uani 0.522(3) 1 d D U P A 3
H17 H 0.3971 0.3967 0.3326 0.052 Uiso 0.522(3) 1 calc R U P A 3
C18 C 0.3692(3) 0.5577(3) 0.3865(3) 0.0305(7) Uani 0.522(3) 1 d D U P A 3
H18A H 0.3508 0.5284 0.4507 0.037 Uiso 0.522(3) 1 calc R U P A 3
H18B H 0.4630 0.6156 0.4066 0.037 Uiso 0.522(3) 1 calc R U P A 3
C19 C 0.3640(5) 0.4847(4) 0.1995(4) 0.0419(9) Uani 0.522(3) 1 d D U P A 3
H19A H 0.4586 0.5366 0.2140 0.050 Uiso 0.522(3) 1 calc R U P A 3
H19B H 0.3388 0.4095 0.1463 0.050 Uiso 0.522(3) 1 calc R U P A 3
C1A C 0.0912(3) 0.5004(4) 0.2532(4) 0.0290(8) Uani 0.478(3) 1 d D U P A 4
H1A H 0.0161 0.4173 0.2370 0.035 Uiso 0.478(3) 1 calc R U P A 4
C11A C 0.1504(5) 0.5101(4) 0.1635(4) 0.0315(9) Uani 0.478(3) 1 d D U P A 4
H11A H 0.0846 0.5069 0.0973 0.038 Uiso 0.478(3) 1 calc R U P A 4
C12A C 0.1893(4) 0.3924(4) 0.1508(3) 0.0383(9) Uani 0.478(3) 1 d D U P A 4
H12C H 0.1112 0.3125 0.1384 0.046 Uiso 0.478(3) 1 calc R U P A 4
H12D H 0.2217 0.3932 0.0895 0.046 Uiso 0.478(3) 1 calc R U P A 4
C13A C 0.2976(5) 0.4012(5) 0.2526(5) 0.0389(10) Uani 0.478(3) 1 d D U P A 4
H13A H 0.3223 0.3291 0.2443 0.047 Uiso 0.478(3) 1 calc R U P A 4
C14A C 0.2405(4) 0.3938(4) 0.3485(4) 0.0361(9) Uani 0.478(3) 1 d D U P A 4
H14C H 0.1628 0.3133 0.3348 0.043 Uiso 0.478(3) 1 calc R U P A 4
H14D H 0.3074 0.3965 0.4139 0.043 Uiso 0.478(3) 1 calc R U P A 4
C15A C 0.2013(3) 0.5059(3) 0.3625(3) 0.0279(7) Uani 0.478(3) 1 d D U P A 4
H15A H 0.1644 0.5004 0.4216 0.033 Uiso 0.478(3) 1 calc R U P A 4
C16A C 0.2756(5) 0.6369(5) 0.1874(4) 0.0342(9) Uani 0.478(3) 1 d D U P A 4
H16C H 0.2513 0.7093 0.1949 0.041 Uiso 0.478(3) 1 calc R U P A 4
H16D H 0.3117 0.6422 0.1278 0.041 Uiso 0.478(3) 1 calc R U P A 4
C17A C 0.3831(4) 0.6437(4) 0.2919(3) 0.0362(9) Uani 0.478(3) 1 d D U P A 4
H17A H 0.4616 0.7236 0.3065 0.043 Uiso 0.478(3) 1 calc R U P A 4
C18A C 0.3260(4) 0.6349(4) 0.3862(4) 0.0339(9) Uani 0.478(3) 1 d D U P A 4
H18C H 0.3011 0.7066 0.3959 0.041 Uiso 0.478(3) 1 calc R U P A 4
H18D H 0.3934 0.6394 0.4520 0.041 Uiso 0.478(3) 1 calc R U P A 4
C19A C 0.4220(4) 0.5259(4) 0.2800(5) 0.0429(10) Uani 0.478(3) 1 d D U P A 4
H19C H 0.4631 0.5313 0.2235 0.051 Uiso 0.478(3) 1 calc R U P A 4
H19D H 0.4863 0.5277 0.3468 0.051 Uiso 0.478(3) 1 calc R U P A 4
N2 N -0.10322(12) 0.54209(12) 0.26340(10) 0.0208(2) Uani 1 1 d . . . . .
C21 C -0.13984(16) 0.44704(15) 0.33501(14) 0.0260(3) Uani 1 1 d . . . . .
H21A H -0.0829 0.4847 0.4086 0.031 Uiso 1 1 calc R U . . .
H21B H -0.1256 0.3717 0.3135 0.031 Uiso 1 1 calc R U . . .
C22 C -0.28730(18) 0.40692(17) 0.32871(16) 0.0330(4) Uani 1 1 d . . . . .
H22A H -0.3101 0.3444 0.3750 0.040 Uiso 1 1 calc R U . . .
H22B H -0.3005 0.4815 0.3538 0.040 Uiso 1 1 calc R U . . .
C23 C -0.37906(18) 0.34836(17) 0.21259(17) 0.0347(4) Uani 1 1 d . . . . .
H23A H -0.4712 0.3289 0.2086 0.042 Uiso 1 1 calc R U . . .
H23B H -0.3729 0.2688 0.1898 0.042 Uiso 1 1 calc R U . . .
C24 C -0.33674(17) 0.44433(18) 0.13806(16) 0.0336(4) Uani 1 1 d . . . . .
H24A H -0.3532 0.5195 0.1558 0.040 Uiso 1 1 calc R U . . .
H24B H -0.3904 0.4047 0.0640 0.040 Uiso 1 1 calc R U . . .
C25 C -0.18758(16) 0.48614(16) 0.14927(13) 0.0258(3) Uani 1 1 d . . . . .
H25A H -0.1724 0.4123 0.1253 0.031 Uiso 1 1 calc R U . . .
H25B H -0.1626 0.5496 0.1041 0.031 Uiso 1 1 calc R U . . .
N3 N -0.01772(13) 0.85373(12) 0.25175(11) 0.0251(3) Uani 1 1 d D . . . .
C3 C -0.1028(3) 0.9274(3) 0.2465(3) 0.0228(6) Uani 0.536(2) 1 d D U P B 1
H3 H -0.0826 0.9719 0.3185 0.027 Uiso 0.536(2) 1 calc R U P B 1
C31 C -0.0805(3) 1.0267(3) 0.1726(3) 0.0287(7) Uani 0.536(2) 1 d D U P B 1
H31 H 0.0133 1.0851 0.1964 0.034 Uiso 0.536(2) 1 calc R U P B 1
C32 C -0.1191(4) 0.9587(4) 0.0550(3) 0.0347(7) Uani 0.536(2) 1 d D U P B 1
H32A H -0.0648 0.9108 0.0518 0.042 Uiso 0.536(2) 1 calc R U P B 1
H32B H -0.1017 1.0227 0.0090 0.042 Uiso 0.536(2) 1 calc R U P B 1
C33 C -0.2709(3) 0.8648(3) 0.0136(3) 0.0309(7) Uani 0.536(2) 1 d D U P B 1
H33 H -0.2959 0.8227 -0.0602 0.037 Uiso 0.536(2) 1 calc R U P B 1
C34 C -0.2937(6) 0.7666(6) 0.0870(5) 0.0372(16) Uani 0.536(2) 1 d D U P B 1
H34A H -0.2407 0.7175 0.0832 0.045 Uiso 0.536(2) 1 calc R U P B 1
H34B H -0.3872 0.7073 0.0628 0.045 Uiso 0.536(2) 1 calc R U P B 1
C35 C -0.2547(4) 0.8325(3) 0.2056(3) 0.0319(7) Uani 0.536(2) 1 d D U P B 1
H35 H -0.2714 0.7676 0.2509 0.038 Uiso 0.536(2) 1 calc R U P B 1
C36 C -0.1646(4) 1.1040(3) 0.1763(3) 0.0372(8) Uani 0.536(2) 1 d D U P B 1
H36A H -0.1479 1.1681 0.1304 0.045 Uiso 0.536(2) 1 calc R U P B 1
H36B H -0.1399 1.1482 0.2493 0.045 Uiso 0.536(2) 1 calc R U P B 1
C37 C -0.3142(7) 1.0125(7) 0.1377(5) 0.0374(14) Uani 0.536(2) 1 d D U P B 1
H37 H -0.3680 1.0609 0.1408 0.045 Uiso 0.536(2) 1 calc R U P B 1
C38 C -0.3389(3) 0.9099(3) 0.2105(3) 0.0323(7) Uani 0.536(2) 1 d D U P B 1
H38A H -0.3154 0.9516 0.2841 0.039 Uiso 0.536(2) 1 calc R U P B 1
H38B H -0.4331 0.8524 0.1869 0.039 Uiso 0.536(2) 1 calc R U P B 1
C39 C -0.3512(4) 0.9458(4) 0.0216(3) 0.0381(8) Uani 0.536(2) 1 d D U P B 1
H39A H -0.3339 1.0104 -0.0239 0.046 Uiso 0.536(2) 1 calc R U P B 1
H39B H -0.4461 0.8907 -0.0044 0.046 Uiso 0.536(2) 1 calc R U P B 1
C3A C -0.0728(4) 0.9438(4) 0.2036(4) 0.0298(8) Uani 0.464(2) 1 d D U P B 2
H3A H 0.0001 1.0274 0.2147 0.036 Uiso 0.464(2) 1 calc R U P B 2
C31A C -0.1678(4) 0.9554(4) 0.2703(3) 0.0294(7) Uani 0.464(2) 1 d D U P B 2
H31A H -0.1187 0.9780 0.3467 0.035 Uiso 0.464(2) 1 calc R U P B 2
C32A C -0.2886(4) 0.8257(4) 0.2467(4) 0.0335(8) Uani 0.464(2) 1 d D U P B 2
H32C H -0.2580 0.7596 0.2695 0.040 Uiso 0.464(2) 1 calc R U P B 2
H32D H -0.3467 0.8318 0.2872 0.040 Uiso 0.464(2) 1 calc R U P B 2
C33A C -0.3669(4) 0.7884(4) 0.1267(3) 0.0347(8) Uani 0.464(2) 1 d D U P B 2
H33A H -0.4428 0.7061 0.1117 0.042 Uiso 0.464(2) 1 calc R U P B 2
C34A C -0.2691(9) 0.7802(8) 0.0678(8) 0.043(2) Uani 0.464(2) 1 d D U P B 2
H34C H -0.2360 0.7165 0.0932 0.051 Uiso 0.464(2) 1 calc R U P B 2
H34D H -0.3166 0.7518 -0.0086 0.051 Uiso 0.464(2) 1 calc R U P B 2
C35A C -0.1546(4) 0.9046(5) 0.0849(3) 0.0333(8) Uani 0.464(2) 1 d D U P B 2
H35A H -0.0987 0.8957 0.0432 0.040 Uiso 0.464(2) 1 calc R U P B 2
C36A C -0.2177(5) 1.0591(4) 0.2352(4) 0.0407(10) Uani 0.464(2) 1 d D U P B 2
H36C H -0.1422 1.1418 0.2510 0.049 Uiso 0.464(2) 1 calc R U P B 2
H36D H -0.2763 1.0659 0.2749 0.049 Uiso 0.464(2) 1 calc R U P B 2
C37A C -0.2948(8) 1.0245(8) 0.1125(6) 0.0420(19) Uani 0.464(2) 1 d D U P B 2
H37A H -0.3245 1.0915 0.0908 0.050 Uiso 0.464(2) 1 calc R U P B 2
C38A C -0.2007(5) 1.0146(6) 0.0517(4) 0.0496(12) Uani 0.464(2) 1 d D U P B 2
H38C H -0.1232 1.0958 0.0684 0.059 Uiso 0.464(2) 1 calc R U P B 2
H38D H -0.2462 0.9962 -0.0252 0.059 Uiso 0.464(2) 1 calc R U P B 2
C39A C -0.4155(4) 0.8977(5) 0.0906(3) 0.0379(9) Uani 0.464(2) 1 d D U P B 2
H39C H -0.4657 0.8749 0.0145 0.045 Uiso 0.464(2) 1 calc R U P B 2
H39D H -0.4737 0.9059 0.1302 0.045 Uiso 0.464(2) 1 calc R U P B 2
N4 N 0.13044(13) 0.91798(12) 0.31108(11) 0.0248(3) Uani 1 1 d . . . . .
C41 C 0.21082(17) 0.95360(17) 0.23635(14) 0.0305(3) Uani 1 1 d . . . . .
H41A H 0.1970 1.0233 0.2031 0.037 Uiso 1 1 calc R U . . .
H41B H 0.1812 0.8804 0.1798 0.037 Uiso 1 1 calc R U . . .
C42 C 0.36095(19) 0.99598(19) 0.29698(18) 0.0411(4) Uani 1 1 d . . . . .
H42A H 0.3757 0.9235 0.3242 0.049 Uiso 1 1 calc R U . . .
H42B H 0.4117 1.0227 0.2475 0.049 Uiso 1 1 calc R U . . .
C43 C 0.4110(2) 1.1073(2) 0.3910(2) 0.0475(5) Uani 1 1 d . . . . .
H43A H 0.4091 1.1841 0.3634 0.057 Uiso 1 1 calc R U . . .
H43B H 0.5027 1.1256 0.4323 0.057 Uiso 1 1 calc R U . . .
C44 C 0.3219(2) 1.07158(19) 0.46386(17) 0.0432(5) Uani 1 1 d . . . . .
H44A H 0.3492 1.1451 0.5194 0.052 Uiso 1 1 calc R U . . .
H44B H 0.3333 1.0019 0.4988 0.052 Uiso 1 1 calc R U . . .
C45 C 0.17340(18) 1.02966(16) 0.39830(14) 0.0320(4) Uani 1 1 d . . . . .
H45A H 0.1188 1.0058 0.4454 0.038 Uiso 1 1 calc R U . . .
H45B H 0.1608 1.1009 0.3670 0.038 Uiso 1 1 calc R U . . .

loop_
_atom_site_aniso_label
_atom_site_aniso_U_11
_atom_site_aniso_U_22
_atom_site_aniso_U_33
_atom_site_aniso_U_23
_atom_site_aniso_U_13
_atom_site_aniso_U_12
Al1 0.0183(2) 0.0159(2) 0.0238(2) 0.00446(15) 0.00516(16) 0.00782(16)
C5 0.0598(12) 0.0245(8) 0.0315(9) 0.0060(6) 0.0194(8) 0.0171(8)
N1 0.0193(6) 0.0219(6) 0.0328(7) 0.0082(5) 0.0123(5) 0.0116(5)
C1 0.0239(15) 0.0268(15) 0.038(2) 0.0180(15) 0.0178(15) 0.0164(13)
C11 0.0286(15) 0.0170(13) 0.0504(19) 0.0023(12) 0.0249(14) 0.0093(11)
C12 0.043(2) 0.043(2) 0.035(2) 0.0052(17) 0.0162(19) 0.0206(19)
C13 0.0428(18) 0.044(2) 0.0291(16) 0.0078(14) 0.0195(14) 0.0278(15)
C14 0.053(3) 0.037(2) 0.040(2) 0.0142(18) 0.023(2) 0.0267(19)
C15 0.038(2) 0.0377(19) 0.0309(19) 0.0050(16) 0.0088(16) 0.0240(17)
C16 0.045(2) 0.0370(19) 0.063(3) 0.0170(18) 0.026(2) 0.0280(16)
C17 0.044(2) 0.049(3) 0.053(3) 0.014(2) 0.019(2) 0.033(2)
C18 0.0243(14) 0.0418(18) 0.0337(16) 0.0124(13) 0.0102(12) 0.0206(13)
C19 0.057(2) 0.0392(19) 0.051(2) 0.0093(17) 0.033(2) 0.0311(18)
C1A 0.0174(15) 0.0312(18) 0.0260(18) -0.0157(14) -0.0063(13) 0.0087(12)
C11A 0.037(2) 0.035(2) 0.028(2) 0.0032(16) 0.0097(17) 0.0216(18)
C12A 0.040(2) 0.0382(19) 0.045(2) -0.0080(16) 0.0187(16) 0.0242(16)
C13A 0.044(3) 0.042(2) 0.051(3) 0.016(2) 0.024(2) 0.032(2)
C14A 0.0350(19) 0.037(2) 0.045(2) 0.0187(18) 0.0154(17) 0.0199(16)
C15A 0.0224(15) 0.0355(17) 0.0251(15) 0.0057(13) 0.0119(12) 0.0080(13)
C16A 0.039(2) 0.035(2) 0.034(2) 0.0153(19) 0.0176(19) 0.0165(18)
C17A 0.0258(16) 0.0366(19) 0.046(2) 0.0129(16) 0.0149(15) 0.0092(14)
C18A 0.0251(19) 0.038(2) 0.031(2) 0.0042(18) 0.0023(15) 0.0094(16)
C19A 0.0258(17) 0.049(2) 0.069(3) 0.011(2) 0.0264(19) 0.0235(17)
N2 0.0193(5) 0.0181(5) 0.0265(6) 0.0037(4) 0.0101(5) 0.0072(4)
C21 0.0292(8) 0.0204(7) 0.0301(8) 0.0065(6) 0.0147(6) 0.0079(6)
C22 0.0312(8) 0.0262(8) 0.0415(9) 0.0047(7) 0.0209(7) 0.0053(6)
C23 0.0240(7) 0.0243(8) 0.0503(11) -0.0001(7) 0.0128(7) 0.0041(6)
C24 0.0234(7) 0.0310(8) 0.0424(10) 0.0029(7) 0.0064(7) 0.0102(6)
C25 0.0253(7) 0.0255(7) 0.0266(7) 0.0027(6) 0.0076(6) 0.0110(6)
N3 0.0214(6) 0.0186(6) 0.0289(6) 0.0034(5) -0.0032(5) 0.0089(5)
C3 0.0247(14) 0.0181(13) 0.0243(14) 0.0039(11) 0.0037(12) 0.0101(11)
C31 0.0255(13) 0.0181(12) 0.0346(15) 0.0113(11) -0.0001(11) 0.0058(10)
C32 0.0388(18) 0.0417(19) 0.0321(17) 0.0149(15) 0.0143(14) 0.0223(15)
C33 0.0338(16) 0.0383(17) 0.0254(14) 0.0074(12) 0.0042(12) 0.0230(13)
C34 0.0180(19) 0.0223(17) 0.054(4) 0.003(2) -0.009(2) 0.0048(14)
C35 0.0352(17) 0.0347(17) 0.0393(19) 0.0194(14) 0.0200(15) 0.0209(14)
C36 0.0434(19) 0.0257(15) 0.047(2) 0.0103(14) 0.0111(15) 0.0207(14)
C37 0.039(2) 0.035(2) 0.048(3) 0.013(2) 0.013(2) 0.0257(18)
C38 0.0277(15) 0.0402(17) 0.0418(17) 0.0184(14) 0.0178(13) 0.0213(13)
C39 0.0442(19) 0.0362(17) 0.0364(17) 0.0119(14) 0.0026(14) 0.0253(15)
C3A 0.0189(15) 0.0321(19) 0.047(2) 0.0295(17) 0.0160(15) 0.0118(13)
C31A 0.0328(18) 0.0332(18) 0.0236(15) 0.0016(13) 0.0037(13) 0.0191(15)
C32A 0.0323(19) 0.042(2) 0.033(2) 0.0112(17) 0.0139(16) 0.0190(16)
C33A 0.0256(17) 0.0333(19) 0.041(2) 0.0024(15) 0.0114(15) 0.0078(14)
C34A 0.050(4) 0.042(4) 0.048(3) 0.003(3) 0.020(3) 0.030(3)
C35A 0.039(2) 0.046(2) 0.0316(18) 0.0205(17) 0.0207(16) 0.0267(18)
C36A 0.041(2) 0.038(2) 0.044(2) -0.0053(17) 0.0059(17) 0.0223(17)
C37A 0.049(4) 0.041(3) 0.045(4) 0.013(3) 0.005(3) 0.033(3)
C38A 0.049(2) 0.076(3) 0.052(3) 0.049(2) 0.026(2) 0.042(2)
C39A 0.0247(16) 0.066(3) 0.0300(18) 0.0079(17) 0.0034(13) 0.0293(17)
N4 0.0211(6) 0.0188(6) 0.0255(6) 0.0047(5) -0.0009(5) 0.0041(5)
C41 0.0287(8) 0.0264(8) 0.0327(8) 0.0115(6) 0.0068(6) 0.0082(6)
C42 0.0261(8) 0.0344(9) 0.0552(12) 0.0152(8) 0.0083(8) 0.0062(7)
C43 0.0283(9) 0.0313(9) 0.0597(13) 0.0100(9) -0.0027(8) -0.0018(7)
C44 0.0379(10) 0.0295(9) 0.0366(10) 0.0019(7) -0.0089(8) 0.0010(7)
C45 0.0349(9) 0.0201(7) 0.0284(8) 0.0029(6) -0.0008(6) 0.0054(6)

loop_
_atom_type_symbol
_atom_type_description
_atom_type_scat_dispersion_real
_atom_type_scat_dispersion_imag
_atom_type_scat_source
C C 0.0033 0.0016 'International Tables Vol C Tables 4.2.6.8 and 6.1.1.4'
H H 0.0000 0.0000 'International Tables Vol C Tables 4.2.6.8 and 6.1.1.4'
N N 0.0061 0.0033 'International Tables Vol C Tables 4.2.6.8 and 6.1.1.4'
Al Al 0.0645 0.0514 'International Tables Vol C Tables 4.2.6.8 and 6.1.1.4'

loop_
_geom_angle_atom_site_label_1
_geom_angle_atom_site_label_2
_geom_angle_atom_site_label_3
_geom_angle
N3 Al1 N1 122.40(7)
N3 Al1 C5 117.56(7)
N1 Al1 C5 120.05(7)
N3 Al1 N4 44.83(5)
N1 Al1 N4 116.01(6)
C5 Al1 N4 105.72(7)
N3 Al1 N2 116.62(6)
N1 Al1 N2 44.46(5)
C5 Al1 N2 106.60(7)
N4 Al1 N2 147.68(6)
Al1 C5 H5A 109.5
Al1 C5 H5B 109.5
H5A C5 H5B 109.5
Al1 C5 H5C 109.5
H5A C5 H5C 109.5
H5B C5 H5C 109.5
C1 N1 N2 121.34(16)
C1A N1 N2 110.12(17)
C1 N1 Al1 139.3(2)
C1A N1 Al1 168.10(18)
N2 N1 Al1 77.00(7)
N1 C1 C11 115.6(3)
N1 C1 C15 109.5(2)
C11 C1 C15 108.7(3)
N1 C1 H1 107.6
C11 C1 H1 107.6
C15 C1 H1 107.6
C1 C11 C16 111.9(3)
C1 C11 C12 110.2(3)
C16 C11 C12 109.0(3)
C1 C11 H11 108.5
C16 C11 H11 108.5
C12 C11 H11 108.5
C11 C12 C13 109.2(3)
C11 C12 H12A 109.8
C13 C12 H12A 109.8
C11 C12 H12B 109.8
C13 C12 H12B 109.8
H12A C12 H12B 108.3
C19 C13 C14 111.3(3)
C19 C13 C12 105.3(3)
C14 C13 C12 105.6(3)
C19 C13 H13 111.4
C14 C13 H13 111.4
C12 C13 H13 111.4
C15 C14 C13 113.6(3)
C15 C14 H14A 108.8
C13 C14 H14A 108.8
C15 C14 H14B 108.8
C13 C14 H14B 108.8
H14A C14 H14B 107.7
C14 C15 C18 110.2(3)
C14 C15 C1 107.0(4)
C18 C15 C1 108.1(3)
C14 C15 H15 110.5
C18 C15 H15 110.5
C1 C15 H15 110.5
C11 C16 C17 109.7(3)
C11 C16 H16A 109.7
C17 C16 H16A 109.7
C11 C16 H16B 109.7
C17 C16 H16B 109.7
H16A C16 H16B 108.2
C19 C17 C18 110.2(4)
C19 C17 C16 106.3(4)
C18 C17 C16 109.0(3)
C19 C17 H17 110.4
C18 C17 H17 110.4
C16 C17 H17 110.4
C15 C18 C17 111.1(3)
C15 C18 H18A 109.4
C17 C18 H18A 109.4
C15 C18 H18B 109.4
C17 C18 H18B 109.4
H18A C18 H18B 108.0
C13 C19 C17 113.1(3)
C13 C19 H19A 109.0
C17 C19 H19A 109.0
C13 C19 H19B 109.0
C17 C19 H19B 109.0
H19A C19 H19B 107.8
C11A C1A N1 116.9(3)
C11A C1A C15A 108.8(3)
N1 C1A C15A 106.5(3)
C11A C1A H1A 108.1
N1 C1A H1A 108.1
C15A C1A H1A 108.1
C1A C11A C16A 110.8(4)
C1A C11A C12A 108.5(3)
C16A C11A C12A 109.8(4)
C1A C11A H11A 109.3
C16A C11A H11A 109.3
C12A C11A H11A 109.3
C13A C12A C11A 109.2(3)
C13A C12A H12C 109.8
C11A C12A H12C 109.8
C13A C12A H12D 109.8
C11A C12A H12D 109.8
H12C C12A H12D 108.3
C19A C13A C12A 113.2(4)
C19A C13A C14A 107.6(4)
C12A C13A C14A 108.6(4)
C19A C13A H13A 109.1
C12A C13A H13A 109.1
C14A C13A H13A 109.1
C15A C14A C13A 109.8(3)
C15A C14A H14C 109.7
C13A C14A H14C 109.7
C15A C14A H14D 109.7
C13A C14A H14D 109.7
H14C C14A H14D 108.2
C14A C15A C18A 109.8(3)
C14A C15A C1A 109.0(3)
C18A C15A C1A 109.0(3)
C14A C15A H15A 109.7
C18A C15A H15A 109.7
C1A C15A H15A 109.7
C11A C16A C17A 110.3(3)
C11A C16A H16C 109.6
C17A C16A H16C 109.6
C11A C16A H16D 109.6
C17A C16A H16D 109.6
H16C C16A H16D 108.1
C18A C17A C16A 109.6(3)
C18A C17A C19A 107.7(4)
C16A C17A C19A 109.6(4)
C18A C17A H17A 109.9
C16A C17A H17A 109.9
C19A C17A H17A 109.9
C17A C18A C15A 109.4(3)
C17A C18A H18C 109.8
C15A C18A H18C 109.8
C17A C18A H18D 109.8
C15A C18A H18D 109.8
H18C C18A H18D 108.2
C13A C19A C17A 109.7(3)
C13A C19A H19C 109.7
C17A C19A H19C 109.7
C13A C19A H19D 109.7
C17A C19A H19D 109.7
H19C C19A H19D 108.2
C21 N2 C25 110.84(12)
C21 N2 N1 114.36(12)
C25 N2 N1 112.67(11)
C21 N2 Al1 119.26(10)
C25 N2 Al1 127.88(10)
N1 N2 Al1 58.53(6)
N2 C21 C22 110.43(14)
N2 C21 H21A 109.6
C22 C21 H21A 109.6
N2 C21 H21B 109.6
C22 C21 H21B 109.6
H21A C21 H21B 108.1
C23 C22 C21 110.40(14)
C23 C22 H22A 109.6
C21 C22 H22A 109.6
C23 C22 H22B 109.6
C21 C22 H22B 109.6
H22A C22 H22B 108.1
C22 C23 C24 109.48(14)
C22 C23 H23A 109.8
C24 C23 H23A 109.8
C22 C23 H23B 109.8
C24 C23 H23B 109.8
H23A C23 H23B 108.2
C23 C24 C25 111.27(15)
C23 C24 H24A 109.4
C25 C24 H24A 109.4
C23 C24 H24B 109.4
C25 C24 H24B 109.4
H24A C24 H24B 108.0
N2 C25 C24 110.44(14)
N2 C25 H25A 109.6
C24 C25 H25A 109.6
N2 C25 H25B 109.6
C24 C25 H25B 109.6
H25A C25 H25B 108.1
C3A N3 N4 112.93(17)
C3 N3 N4 120.15(15)
C3A N3 Al1 163.0(2)
C3 N3 Al1 134.63(18)
N4 N3 Al1 76.56(7)
N3 C3 C31 113.4(3)
N3 C3 C35 109.9(2)
C31 C3 C35 108.1(2)
N3 C3 H3 108.4
C31 C3 H3 108.4
C35 C3 H3 108.4
C3 C31 C36 110.6(3)
C3 C31 C32 110.2(3)
C36 C31 C32 109.2(3)
C3 C31 H31 108.9
C36 C31 H31 108.9
C32 C31 H31 108.9
C31 C32 C33 110.3(3)
C31 C32 H32A 109.6
C33 C32 H32A 109.6
C31 C32 H32B 109.6
C33 C32 H32B 109.6
H32A C32 H32B 108.1
C34 C33 C39 109.7(4)
C34 C33 C32 107.9(3)
C39 C33 C32 107.1(3)
C34 C33 H33 110.7
C39 C33 H33 110.7
C32 C33 H33 110.7
C33 C34 C35 111.3(4)
C33 C34 H34A 109.4
C35 C34 H34A 109.4
C33 C34 H34B 109.4
C35 C34 H34B 109.4
H34A C34 H34B 108.0
C38 C35 C34 108.9(4)
C38 C35 C3 108.6(3)
C34 C35 C3 110.0(4)
C38 C35 H35 109.8
C34 C35 H35 109.8
C3 C35 H35 109.8
C31 C36 C37 109.5(4)
C31 C36 H36A 109.8
C37 C36 H36A 109.8
C31 C36 H36B 109.8
C37 C36 H36B 109.8
H36A C36 H36B 108.2
C39 C37 C36 108.7(5)
C39 C37 C38 109.3(5)
C36 C37 C38 109.2(5)
C39 C37 H37 109.9
C36 C37 H37 109.9
C38 C37 H37 109.9
C35 C38 C37 110.2(4)
C35 C38 H38A 109.6
C37 C38 H38A 109.6
C35 C38 H38B 109.6
C37 C38 H38B 109.6
H38A C38 H38B 108.1
C37 C39 C33 111.6(4)
C37 C39 H39A 109.3
C33 C39 H39A 109.3
C37 C39 H39B 109.3
C33 C39 H39B 109.3
H39A C39 H39B 108.0
N3 C3A C35A 116.8(3)
N3 C3A C31A 105.1(3)
C35A C3A C31A 108.1(3)
N3 C3A H3A 108.8
C35A C3A H3A 108.8
C31A C3A H3A 108.8
C36A C31A C32A 109.0(3)
C36A C31A C3A 109.3(3)
C32A C31A C3A 109.0(3)
C36A C31A H31A 109.8
C32A C31A H31A 109.8
C3A C31A H31A 109.8
C33A C32A C31A 110.6(4)
C33A C32A H32C 109.5
C31A C32A H32C 109.5
C33A C32A H32D 109.5
C31A C32A H32D 109.5
H32C C32A H32D 108.1
C32A C33A C34A 106.6(5)
C32A C33A C39A 108.9(3)
C34A C33A C39A 109.6(5)
C32A C33A H33A 110.5
C34A C33A H33A 110.5
C39A C33A H33A 110.5
C35A C34A C33A 112.4(6)
C35A C34A H34C 109.1
C33A C34A H34C 109.1
C35A C34A H34D 109.1
C33A C34A H34D 109.1
H34C C34A H34D 107.9
C34A C35A C3A 109.3(5)
C34A C35A C38A 112.0(5)
C3A C35A C38A 107.7(4)
C34A C35A H35A 109.3
C3A C35A H35A 109.3
C38A C35A H35A 109.3
C31A C36A C37A 110.1(4)
C31A C36A H36C 109.6
C37A C36A H36C 109.6
C31A C36A H36D 109.6
C37A C36A H36D 109.6
H36C C36A H36D 108.1
C39A C37A C38A 111.1(6)
C39A C37A C36A 108.5(6)
C38A C37A C36A 108.7(6)
C39A C37A H37A 109.5
C38A C37A H37A 109.5
C36A C37A H37A 109.5
C37A C38A C35A 109.7(4)
C37A C38A H38C 109.7
C35A C38A H38C 109.7
C37A C38A H38D 109.7
C35A C38A H38D 109.7
H38C C38A H38D 108.2
C37A C39A C33A 109.5(4)
C37A C39A H39C 109.8
C33A C39A H39C 109.8
C37A C39A H39D 109.8
C33A C39A H39D 109.8
H39C C39A H39D 108.2
C41 N4 C45 110.46(13)
C41 N4 N3 112.03(12)
C45 N4 N3 115.75(13)
C41 N4 Al1 129.03(11)
C45 N4 Al1 118.33(11)
N3 N4 Al1 58.61(7)
N4 C41 C42 110.76(15)
N4 C41 H41A 109.5
C42 C41 H41A 109.5
N4 C41 H41B 109.5
C42 C41 H41B 109.5
H41A C41 H41B 108.1
C43 C42 C41 111.52(18)
C43 C42 H42A 109.3
C41 C42 H42A 109.3
C43 C42 H42B 109.3
C41 C42 H42B 109.3
H42A C42 H42B 108.0
C42 C43 C44 109.90(16)
C42 C43 H43A 109.7
C44 C43 H43A 109.7
C42 C43 H43B 109.7
C44 C43 H43B 109.7
H43A C43 H43B 108.2
C43 C44 C45 110.95(16)
C43 C44 H44A 109.4
C45 C44 H44A 109.4
C43 C44 H44B 109.4
C45 C44 H44B 109.4
H44A C44 H44B 108.0
N4 C45 C44 110.18(16)
N4 C45 H45A 109.6
C44 C45 H45A 109.6
N4 C45 H45B 109.6
C44 C45 H45B 109.6
H45A C45 H45B 108.1

loop_
_geom_bond_atom_site_label_1
_geom_bond_atom_site_label_2
_geom_bond_distance
Al1 N3 1.8077(14)
Al1 N1 1.8090(13)
Al1 C5 1.9638(19)
Al1 N4 2.0597(14)
Al1 N2 2.0665(13)
C5 H5A 0.9600
C5 H5B 0.9600
C5 H5C 0.9600
N1 C1 1.454(3)
N1 C1A 1.483(4)
N1 N2 1.4856(17)
C1 C11 1.486(5)
C1 C15 1.583(6)
C1 H1 0.9600
C11 C16 1.500(5)
C11 C12 1.550(5)
C11 H11 0.9600
C12 C13 1.573(6)
C12 H12A 0.9600
C12 H12B 0.9600
C13 C19 1.503(5)
C13 C14 1.514(5)
C13 H13 0.9600
C14 C15 1.499(6)
C14 H14A 0.9600
C14 H14B 0.9600
C15 C18 1.511(5)
C15 H15 0.9600
C16 C17 1.537(6)
C16 H16A 0.9600
C16 H16B 0.9600
C17 C19 1.515(6)
C17 C18 1.526(6)
C17 H17 0.9600
C18 H18A 0.9600
C18 H18B 0.9600
C19 H19A 0.9600
C19 H19B 0.9600
C1A C11A 1.480(6)
C1A C15A 1.591(5)
C1A H1A 0.9600
C11A C16A 1.525(6)
C11A C12A 1.556(5)
C11A H11A 0.9600
C12A C13A 1.505(7)
C12A H12C 0.9600
C12A H12D 0.9600
C13A C19A 1.504(7)
C13A C14A 1.539(6)
C13A H13A 0.9600
C14A C15A 1.502(5)
C14A H14C 0.9600
C14A H14D 0.9600
C15A C18A 1.537(5)
C15A H15A 0.9600
C16A C17A 1.529(6)
C16A H16C 0.9600
C16A H16D 0.9600
C17A C18A 1.520(6)
C17A C19A 1.556(6)
C17A H17A 0.9600
C18A H18C 0.9600
C18A H18D 0.9600
C19A H19C 0.9600
C19A H19D 0.9600
N2 C21 1.4742(19)
N2 C25 1.475(2)
C21 C22 1.523(2)
C21 H21A 0.9600
C21 H21B 0.9600
C22 C23 1.518(3)
C22 H22A 0.9600
C22 H22B 0.9600
C23 C24 1.522(3)
C23 H23A 0.9600
C23 H23B 0.9600
C24 C25 1.524(2)
C24 H24A 0.9600
C24 H24B 0.9600
C25 H25A 0.9600
C25 H25B 0.9600
N3 C3A 1.463(4)
N3 C3 1.473(3)
N3 N4 1.4929(17)
C3 C31 1.510(4)
C3 C35 1.555(5)
C3 H3 0.9600
C31 C36 1.512(4)
C31 C32 1.538(5)
C31 H31 0.9600
C32 C33 1.551(5)
C32 H32A 0.9600
C32 H32B 0.9600
C33 C34 1.497(8)
C33 C39 1.521(4)
C33 H33 0.9600
C34 C35 1.540(7)
C34 H34A 0.9600
C34 H34B 0.9600
C35 C38 1.518(4)
C35 H35 0.9600
C36 C37 1.526(8)
C36 H36A 0.9600
C36 H36B 0.9600
C37 C39 1.517(7)
C37 C38 1.527(7)
C37 H37 0.9600
C38 H38A 0.9600
C38 H38B 0.9600
C39 H39A 0.9600
C39 H39B 0.9600
C3A C35A 1.504(6)
C3A C31A 1.580(6)
C3A H3A 0.9600
C31A C36A 1.518(5)
C31A C32A 1.520(6)
C31A H31A 0.9600
C32A C33A 1.512(6)
C32A H32C 0.9600
C32A H32D 0.9600
C33A C34A 1.523(8)
C33A C39A 1.570(6)
C33A H33A 0.9600
C34A C35A 1.460(9)
C34A H34C 0.9600
C34A H34D 0.9600
C35A C38A 1.552(6)
C35A H35A 0.9600
C36A C37A 1.538(8)
C36A H36C 0.9600
C36A H36D 0.9600
C37A C39A 1.502(9)
C37A C38A 1.511(9)
C37A H37A 0.9600
C38A H38C 0.9600
C38A H38D 0.9600
C39A H39C 0.9600
C39A H39D 0.9600
N4 C41 1.472(2)
N4 C45 1.477(2)
C41 C42 1.526(2)
C41 H41A 0.9600
C41 H41B 0.9600
C42 C43 1.517(3)
C42 H42A 0.9600
C42 H42B 0.9600
C43 C44 1.521(3)
C43 H43A 0.9600
C43 H43B 0.9600
C44 C45 1.526(3)
C44 H44A 0.9600
C44 H44B 0.9600
C45 H45A 0.9600
C45 H45B 0.9600

loop_
_geom_torsion_atom_site_label_1
_geom_torsion_atom_site_label_2
_geom_torsion_atom_site_label_3
_geom_torsion_atom_site_label_4
_geom_torsion
N3 Al1 N1 C1 140.2(2)
C5 Al1 N1 C1 -40.2(2)
N4 Al1 N1 C1 88.9(2)
N2 Al1 N1 C1 -123.4(2)
N3 Al1 N1 C1A 135.5(9)
C5 Al1 N1 C1A -44.9(9)
N4 Al1 N1 C1A 84.2(9)
N2 Al1 N1 C1A -128.1(9)
N3 Al1 N1 N2 -96.38(9)
C5 Al1 N1 N2 83.22(11)
N4 Al1 N1 N2 -147.70(7)
N2 N1 C1 C11 69.0(3)
Al1 N1 C1 C11 176.76(17)
N2 N1 C1 C15 -167.8(2)
Al1 N1 C1 C15 -60.1(4)
N1 C1 C11 C16 -176.2(3)
C15 C1 C11 C16 60.2(4)
N1 C1 C11 C12 62.3(3)
C15 C1 C11 C12 -61.3(4)
C1 C11 C12 C13 62.0(4)
C16 C11 C12 C13 -61.2(4)
C11 C12 C13 C19 59.3(4)
C11 C12 C13 C14 -58.6(4)
C19 C13 C14 C15 -51.7(5)
C12 C13 C14 C15 62.1(5)
C13 C14 C15 C18 54.8(5)
C13 C14 C15 C1 -62.5(4)
N1 C1 C15 C14 -67.3(4)
C11 C1 C15 C14 59.9(4)
N1 C1 C15 C18 174.0(3)
C11 C1 C15 C18 -58.8(4)
C1 C11 C16 C17 -60.2(4)
C12 C11 C16 C17 62.0(5)
C11 C16 C17 C19 -61.1(4)
C11 C16 C17 C18 57.6(5)
C14 C15 C18 C17 -57.1(5)
C1 C15 C18 C17 59.5(4)
C19 C17 C18 C15 56.8(5)
C16 C17 C18 C15 -59.5(4)
C14 C13 C19 C17 51.2(5)
C12 C13 C19 C17 -62.8(5)
C18 C17 C19 C13 -54.1(5)
C16 C17 C19 C13 63.8(5)
N2 N1 C1A C11A 120.3(3)
Al1 N1 C1A C11A -114.4(9)
N2 N1 C1A C15A -117.9(2)
Al1 N1 C1A C15A 7.4(11)
N1 C1A C11A C16A 61.1(4)
C15A C1A C11A C16A -59.5(4)
N1 C1A C11A C12A -178.3(3)
C15A C1A C11A C12A 61.1(4)
C1A C11A C12A C13A -63.8(5)
C16A C11A C12A C13A 57.4(5)
C11A C12A C13A C19A -57.5(5)
C11A C12A C13A C14A 61.9(5)
C19A C13A C14A C15A 61.7(5)
C12A C13A C14A C15A -61.1(5)
C13A C14A C15A C18A -60.3(5)
C13A C14A C15A C1A 59.0(4)
C11A C1A C15A C14A -60.3(4)
N1 C1A C15A C14A 172.8(3)
C11A C1A C15A C18A 59.5(4)
N1 C1A C15A C18A -67.4(4)
C1A C11A C16A C17A 60.3(5)
C12A C11A C16A C17A -59.5(5)
C11A C16A C17A C18A -59.1(5)
C11A C16A C17A C19A 58.9(5)
C16A C17A C18A C15A 59.6(5)
C19A C17A C18A C15A -59.6(4)
C14A C15A C18A C17A 60.0(4)
C1A C15A C18A C17A -59.3(4)
C12A C13A C19A C17A 57.4(5)
C14A C13A C19A C17A -62.6(5)
C18A C17A C19A C13A 62.6(5)
C16A C17A C19A C13A -56.7(5)
C1 N1 N2 C21 29.8(3)
C1A N1 N2 C21 59.5(2)
Al1 N1 N2 C21 -110.60(11)
C1 N1 N2 C25 -97.9(2)
C1A N1 N2 C25 -68.3(2)
Al1 N1 N2 C25 121.63(11)
C1 N1 N2 Al1 140.4(2)
C1A N1 N2 Al1 170.1(2)
C25 N2 C21 C22 -60.17(16)
N1 N2 C21 C22 171.13(12)
Al1 N2 C21 C22 104.91(13)
N2 C21 C22 C23 58.60(18)
C21 C22 C23 C24 -55.50(19)
C22 C23 C24 C25 54.8(2)
C21 N2 C25 C24 58.90(16)
N1 N2 C25 C24 -171.50(12)
Al1 N2 C25 C24 -104.56(14)
C23 C24 C25 N2 -56.53(18)
N1 Al1 N3 C3A 138.2(7)
C5 Al1 N3 C3A -41.4(7)
N4 Al1 N3 C3A -126.1(7)
N2 Al1 N3 C3A 87.1(7)
N1 Al1 N3 C3 145.03(19)
C5 Al1 N3 C3 -34.6(2)
N4 Al1 N3 C3 -119.3(2)
N2 Al1 N3 C3 93.9(2)
N1 Al1 N3 N4 -95.64(9)
C5 Al1 N3 N4 84.75(11)
N2 Al1 N3 N4 -146.78(8)
N4 N3 C3 C31 72.3(3)
Al1 N3 C3 C31 173.62(16)
N4 N3 C3 C35 -166.5(2)
Al1 N3 C3 C35 -65.2(3)
N3 C3 C31 C36 -176.6(2)
C35 C3 C31 C36 61.2(3)
N3 C3 C31 C32 62.6(3)
C35 C3 C31 C32 -59.6(3)
C3 C31 C32 C33 61.3(3)
C36 C31 C32 C33 -60.4(4)
C31 C32 C33 C34 -59.4(4)
C31 C32 C33 C39 58.7(3)
C39 C33 C34 C35 -57.3(5)
C32 C33 C34 C35 59.0(5)
C33 C34 C35 C38 58.9(5)
C33 C34 C35 C3 -59.9(5)
N3 C3 C35 C38 175.2(3)
C31 C3 C35 C38 -60.6(4)
N3 C3 C35 C34 -65.8(4)
C31 C3 C35 C34 58.4(4)
C3 C31 C36 C37 -60.8(4)
C32 C31 C36 C37 60.6(4)
C31 C36 C37 C39 -60.5(5)
C31 C36 C37 C38 58.7(5)
C34 C35 C38 C37 -59.2(5)
C3 C35 C38 C37 60.5(5)
C39 C37 C38 C35 59.1(5)
C36 C37 C38 C35 -59.7(5)
C36 C37 C39 C33 61.3(5)
C38 C37 C39 C33 -57.8(5)
C34 C33 C39 C37 57.1(5)
C32 C33 C39 C37 -59.7(4)
N4 N3 C3A C35A 128.4(3)
Al1 N3 C3A C35A -110.1(7)
N4 N3 C3A C31A -111.7(2)
Al1 N3 C3A C31A 9.7(8)
N3 C3A C31A C36A 173.5(3)
C35A C3A C31A C36A -61.0(4)
N3 C3A C31A C32A -67.5(4)
C35A C3A C31A C32A 58.0(4)
C36A C31A C32A C33A 59.8(4)
C3A C31A C32A C33A -59.4(4)
C31A C32A C33A C34A 59.4(5)
C31A C32A C33A C39A -58.8(4)
C32A C33A C34A C35A -62.0(8)
C39A C33A C34A C35A 55.7(8)
C33A C34A C35A C3A 63.7(8)
C33A C34A C35A C38A -55.6(8)
N3 C3A C35A C34A 58.7(5)
C31A C3A C35A C34A -59.5(5)
N3 C3A C35A C38A -179.4(3)
C31A C3A C35A C38A 62.4(4)
C32A C31A C36A C37A -60.4(5)
C3A C31A C36A C37A 58.6(5)
C31A C36A C37A C39A 61.6(6)
C31A C36A C37A C38A -59.3(7)
C39A C37A C38A C35A -57.8(7)
C36A C37A C38A C35A 61.5(7)
C34A C35A C38A C37A 55.7(7)
C3A C35A C38A C37A -64.5(6)
C38A C37A C39A C33A 59.2(6)
C36A C37A C39A C33A -60.2(6)
C32A C33A C39A C37A 59.7(5)
C34A C33A C39A C37A -56.6(6)
C3A N3 N4 C41 -71.5(3)
C3 N3 N4 C41 -102.6(2)
Al1 N3 N4 C41 123.29(12)
C3A N3 N4 C45 56.3(3)
C3 N3 N4 C45 25.3(2)
Al1 N3 N4 C45 -108.84(12)
C3A N3 N4 Al1 165.2(2)
C3 N3 N4 Al1 134.2(2)
C45 N4 C41 C42 59.66(18)
N3 N4 C41 C42 -169.70(13)
Al1 N4 C41 C42 -102.99(16)
N4 C41 C42 C43 -56.3(2)
C41 C42 C43 C44 53.1(2)
C42 C43 C44 C45 -54.0(2)
C41 N4 C45 C44 -60.62(18)
N3 N4 C45 C44 170.73(13)
Al1 N4 C45 C44 104.12(15)
C43 C44 C45 N4 58.1(2)
